data_7213002
loop_
_publ_author_name
'Bryce, Martin R.'
'Lay, Alexander K.'
'Chesney, Antony'
'Batsanov, Andrei S.'
'Howard, Judith A. K.'
'Buser, Urs'
'Gerson, Fabian'
'Merstetter, Pascal'

_publ_section_title
;
 The radical ions of acenaphtho[1,2-b][1,4]dithiine derivatives and
 acenaphtho[1,2-b][1,4]oxathiine: Solution EPR and ENDOR studies. The
 X-ray crystal structures of
 8,9-bis(methylsulfanyl)acenaphtho[1,2-b][1,4]dithiine and its complexes
 with 7,7,8,8-tetracyano-p-quinodimethane (TCNQ), 2,5-dibromo-TCNQ and
 iodine
;
_journal_issue 4
_journal_name_full 'Journal of the Chemical Society, Perkin Transactions 2'
_journal_page_first 755
_journal_paper_doi 10.1039/a809872g
_journal_year 1999
_chemical_formula_moiety 'C16 H12 S4 1+, I3 1-, 2(I2)'
_chemical_formula_sum 'C16 H12 I7 S4'
_chemical_formula_weight 1220.80
_chemical_name_systematic
; 
 8,9-di(methylsulfanyl)acenaphthyleno[1,2-b][1,4]dithiine bis(diiodine)
 triiodide
;
_space_group_IT_number 2
_symmetry_cell_setting triclinic
_symmetry_space_group_name_Hall '-P 1'
_symmetry_space_group_name_H-M 'P -1'
_atom_sites_solution_hydrogens difmap
_atom_sites_solution_primary direct
_atom_sites_solution_secondary difmap
_audit_creation_method SHELXL
_cell_angle_alpha 64.76(1)
_cell_angle_beta 78.80(1)
_cell_angle_gamma 79.74(1)
_cell_formula_units_Z 2
_cell_length_a 10.420(1)
_cell_length_b 11.263(1)
_cell_length_c 13.087(1)
_cell_measurement_reflns_used 512
_cell_measurement_temperature 150(2)
_cell_measurement_theta_max 20
_cell_measurement_theta_min 12
_cell_volume 1354.9(2)
_computing_cell_refinement 'Siemens SMART'
_computing_data_collection 'Siemens SMART'
_computing_data_reduction 'Siemens SAINT'
_computing_molecular_graphics SHELXTL
_computing_publication_material SHELXTL
_computing_structure_refinement 'SHELXL-93 (Sheldrick, 1993)'
_computing_structure_solution 'SHELXS-86 (Sheldrick, 1990)'
_diffrn_ambient_temperature 150(2)
_diffrn_measurement_device 'Siemens CCD area detector'
_diffrn_measurement_method '\w scans'
_diffrn_radiation_monochromator graphite
_diffrn_radiation_source 'fine-focus sealed tube'
_diffrn_radiation_type MoK\a
_diffrn_radiation_wavelength 0.71073
_diffrn_reflns_av_R_equivalents 0.0346
_diffrn_reflns_av_sigmaI/netI 0.0457
_diffrn_reflns_limit_h_max 13
_diffrn_reflns_limit_h_min -14
_diffrn_reflns_limit_k_max 15
_diffrn_reflns_limit_k_min -15
_diffrn_reflns_limit_l_max 18
_diffrn_reflns_limit_l_min -17
_diffrn_reflns_number 17175
_diffrn_reflns_theta_max 30.25
_diffrn_reflns_theta_min 1.74
_diffrn_standards_decay_% 0.1
_diffrn_standards_interval_time '16 h'
_diffrn_standards_number 212
_exptl_absorpt_coefficient_mu 8.330
_exptl_absorpt_correction_T_max 0.4191
_exptl_absorpt_correction_T_min 0.2586
_exptl_absorpt_correction_type semi-empirical
_exptl_crystal_colour black
_exptl_crystal_density_diffrn 2.992
_exptl_crystal_description rhombohedron
_exptl_crystal_F_000 1086
_exptl_crystal_size_max 0.30
_exptl_crystal_size_mid 0.17
_exptl_crystal_size_min 0.15
_refine_diff_density_max 1.152
_refine_diff_density_min -1.886
_refine_diff_density_rms 0.222
_refine_ls_extinction_method none
_refine_ls_goodness_of_fit_all 1.104
_refine_ls_goodness_of_fit_obs 1.109
_refine_ls_hydrogen_treatment constr
_refine_ls_matrix_type full
_refine_ls_number_parameters 252
_refine_ls_number_reflns 7262
_refine_ls_number_restraints 0
_refine_ls_restrained_S_all 1.108
_refine_ls_restrained_S_obs 1.109
_refine_ls_R_factor_all 0.0569
_refine_ls_R_factor_obs 0.0395
_refine_ls_shift/esd_max -0.001
_refine_ls_shift/esd_mean 0.000
_refine_ls_structure_factor_coef Fsqd
_refine_ls_weighting_details 'w=1/[\s^2^(Fo^2^)+(0.0398P)^2^+3.6829P] where P=(Fo^2^+2Fc^2^)/3'
_refine_ls_weighting_scheme calc
_refine_ls_wR_factor_all 0.0992
_refine_ls_wR_factor_obs 0.0881
_reflns_number_observed 5770
_reflns_number_total 7267
_reflns_observed_criterion >2sigma(I)
_cod_data_source_file 809872gsup1.cif
_cod_data_source_block 5(I7)
_cod_depositor_comments
;
The following automatic conversions were performed:

'_symmetry_cell_setting' value 'Triclinic' changed to 'triclinic'
according to /home/saulius/struct/CIF-dictionaries/cif_core.dic
dictionary named 'cif_core.dic' version 2.4.2 from 2011-04-26.

Automatic conversion script
Id: cif_fix_values 1891 2012-01-12 08:04:46Z andrius 

The following automatic conversions were performed:

'_refine_ls_weighting_scheme' value 'calc
w=1/[\s^2^(Fo^2^)+(0.0398P)^2^+3.6829P] where P=(Fo^2^+2Fc^2^)/3' was
changed to 'calc'. New tag '_refine_ls_weighting_details' was
created. The value of the new tag was set to
'w=1/[\s^2^(Fo^2^)+(0.0398P)^2^+3.6829P] where P=(Fo^2^+2Fc^2^)/3'.

Automatic conversion script
Id: cif_fix_values 3143 2015-03-26 13:38:13Z robertas 
;
_cod_original_sg_symbol_H-M P-1
_cod_database_code 7213002

loop_
_symmetry_equiv_pos_as_xyz
'x, y, z'
'-x, -y, -z'

loop_
_atom_site_aniso_label
_atom_site_aniso_U_11
_atom_site_aniso_U_22
_atom_site_aniso_U_33
_atom_site_aniso_U_23
_atom_site_aniso_U_13
_atom_site_aniso_U_12
I1 0.0407(3) 0.0353(3) 0.0284(3) -0.0106(2) -0.0007(2) -0.0010(3)
I2 0.0365(2) 0.0302(2) 0.0224(2) -0.0098(2) -0.0004(2) -0.0106(2)
I3 0.0307(2) 0.0282(2) 0.0333(2) -0.0090(2) 0.0006(2) -0.0058(2)
I4 0.0327(2) 0.0216(2) 0.0238(2) -0.00777(15) -0.0049(2) -0.00004(15)
I5 0.0396(2) 0.0312(2) 0.0391(3) -0.0141(2) -0.0019(2) -0.0125(2)
I6 0.0273(2) 0.0228(2) 0.0405(3) -0.0124(2) -0.0041(2) -0.00257(15)
I7 0.0417(2) 0.0278(2) 0.0389(3) -0.0111(2) -0.0069(2) 0.0013(2)
S1 0.0248(7) 0.0230(7) 0.0166(7) -0.0056(5) -0.0013(5) -0.0052(5)
S2 0.0223(6) 0.0252(7) 0.0169(7) -0.0079(5) 0.0002(5) -0.0071(5)
S3 0.0276(7) 0.0271(7) 0.0224(7) -0.0086(6) -0.0049(6) -0.0088(6)
S4 0.0251(7) 0.0255(7) 0.0205(7) -0.0046(6) -0.0019(6) -0.0096(6)
C1 0.018(2) 0.015(2) 0.026(3) -0.007(2) -0.002(2) 0.002(2)
C2 0.018(3) 0.025(3) 0.028(3) -0.006(2) -0.004(2) 0.001(2)
C3 0.026(3) 0.022(3) 0.027(3) -0.001(2) -0.002(2) -0.003(2)
C4 0.022(3) 0.018(3) 0.041(4) -0.008(3) 0.000(3) -0.004(2)
C5 0.028(3) 0.026(3) 0.039(4) -0.016(3) -0.006(3) -0.002(2)
C6 0.031(3) 0.035(3) 0.033(4) -0.020(3) -0.008(3) -0.003(3)
C7 0.025(3) 0.019(3) 0.026(3) -0.009(2) -0.007(2) 0.001(2)
C8 0.020(3) 0.017(2) 0.025(3) -0.006(2) -0.003(2) -0.003(2)
C9 0.018(3) 0.021(3) 0.026(3) -0.010(2) -0.001(2) 0.001(2)
C10 0.024(3) 0.019(3) 0.037(4) -0.009(3) -0.005(3) -0.001(2)
C11 0.020(3) 0.021(3) 0.019(3) -0.008(2) -0.004(2) -0.003(2)
C12 0.018(2) 0.019(3) 0.018(3) -0.006(2) -0.001(2) -0.002(2)
C13 0.021(3) 0.016(2) 0.023(3) -0.007(2) -0.003(2) -0.001(2)
C14 0.020(3) 0.018(3) 0.021(3) -0.006(2) 0.000(2) -0.003(2)
C15 0.045(4) 0.038(4) 0.022(3) -0.009(3) -0.009(3) -0.016(3)
C16 0.040(4) 0.036(4) 0.017(3) -0.005(3) 0.001(3) -0.018(3)

loop_
_atom_site_label
_atom_site_type_symbol
_atom_site_fract_x
_atom_site_fract_y
_atom_site_fract_z
_atom_site_U_iso_or_equiv
_atom_site_thermal_displace_type
_atom_site_occupancy
_atom_site_calc_flag
_atom_site_refinement_flags
_atom_site_disorder_group
I1 I 0.87969(7) -0.21339(7) 1.04910(5) 0.03657(14) Uani 0.90 d P 1
I1' I 0.9159(6) -0.1832(7) 1.0414(6) 0.038(2) Uiso 0.10 d P 2
I2 I 0.70233(4) 0.00892(4) 1.02836(4) 0.02958(10) Uani 1 d . .
I3 I 0.50166(4) 0.25991(4) 1.01423(4) 0.03232(11) Uani 1 d . .
I4 I 0.72318(4) 0.42545(4) 0.91662(3) 0.02676(10) Uani 1 d . .
I5 I 0.94680(5) 0.57517(4) 0.82475(4) 0.03602(11) Uani 1 d . .
I6 I 0.95620(4) 0.67266(4) 0.54641(4) 0.03046(10) Uani 1 d . .
I7 I 0.97273(5) 0.74885(4) 0.31550(4) 0.03747(12) Uani 1 d . .
S1 S 0.37696(14) 0.14726(14) 0.35169(12) 0.0222(3) Uani 1 d . .
S2 S 0.34765(14) 0.03930(14) 0.64780(12) 0.0215(3) Uani 1 d . .
S3 S 0.18735(15) -0.0449(2) 0.40523(13) 0.0252(3) Uani 1 d . .
S4 S 0.15931(14) -0.13133(15) 0.65355(13) 0.0246(3) Uani 1 d . .
C1 C 0.5307(5) 0.3128(5) 0.3737(5) 0.0204(11) Uani 1 d . .
C2 C 0.5788(6) 0.3909(6) 0.2630(6) 0.0256(12) Uani 1 d . .
H2 H 0.5535(6) 0.3840(6) 0.2001(6) 0.031 Uiso 1 d R .
C3 C 0.6678(6) 0.4821(6) 0.2465(6) 0.0283(13) Uani 1 d . .
H3 H 0.7027(6) 0.5353(6) 0.1709(6) 0.034 Uiso 1 d R .
C4 C 0.7053(6) 0.4962(6) 0.3364(6) 0.0287(13) Uani 1 d . .
H4 H 0.7654(6) 0.5577(6) 0.3216(6) 0.034 Uiso 1 d R .
C5 C 0.6792(6) 0.4192(6) 0.5542(6) 0.0298(14) Uani 1 d . .
H5 H 0.7370(6) 0.4778(6) 0.5504(6) 0.036 Uiso 1 d R .
C6 C 0.6210(6) 0.3359(7) 0.6592(6) 0.0300(14) Uani 1 d . .
H6 H 0.6402(6) 0.3394(7) 0.7259(6) 0.036 Uiso 1 d R .
C7 C 0.5342(6) 0.2455(6) 0.6717(5) 0.0234(12) Uani 1 d . .
H7 H 0.4947(6) 0.1899(6) 0.7446(5) 0.028 Uiso 1 d R .
C8 C 0.5096(5) 0.2420(5) 0.5724(5) 0.0213(11) Uani 1 d . .
C9 C 0.5685(5) 0.3285(6) 0.4655(5) 0.0224(11) Uani 1 d . .
C10 C 0.6534(6) 0.4180(6) 0.4521(6) 0.0276(13) Uani 1 d . .
C11 C 0.4431(5) 0.2077(5) 0.4281(5) 0.0197(11) Uani 1 d . .
C12 C 0.4323(5) 0.1654(5) 0.5454(5) 0.0195(11) Uani 1 d . .
C13 C 0.2810(5) 0.0284(5) 0.4554(5) 0.0208(11) Uani 1 d . .
C14 C 0.2692(5) -0.0122(5) 0.5713(5) 0.0203(11) Uani 1 d . .
C15 C 0.2194(7) 0.0388(7) 0.2524(6) 0.0339(15) Uani 1 d . .
H151 H 0.1633(36) 0.0096(37) 0.2173(6) 0.050(14) Uiso 1 d R .
H152 H 0.3120(14) 0.0180(39) 0.2267(7) 0.050(14) Uiso 1 d R .
H153 H 0.2001(46) 0.1343(8) 0.2299(6) 0.050(14) Uiso 1 d R .
C16 C 0.1684(7) -0.1574(7) 0.7980(5) 0.0320(14) Uani 1 d . .
H161 H 0.2589(12) -0.1896(45) 0.8149(14) 0.046(13) Uiso 1 d R .
H162 H 0.1094(36) -0.2229(36) 0.8507(6) 0.046(13) Uiso 1 d R .
H163 H 0.1419(46) -0.0740(12) 0.8068(12) 0.046(13) Uiso 1 d R .

loop_
_atom_type_symbol
_atom_type_description
_atom_type_scat_dispersion_real
_atom_type_scat_dispersion_imag
_atom_type_scat_source
C C 0.0033 0.0016 'International Tables Vol C Tables 4.2.6.8 and 6.1.1.4'
H H 0.0000 0.0000 'International Tables Vol C Tables 4.2.6.8 and 6.1.1.4'
S S 0.1246 0.1234 'International Tables Vol C Tables 4.2.6.8 and 6.1.1.4'
I I -0.4742 1.8119 'International Tables Vol C Tables 4.2.6.8 and 6.1.1.4'

loop_
_geom_angle_atom_site_label_1
_geom_angle_atom_site_label_2
_geom_angle_atom_site_label_3
_geom_angle
I1 I2 I3 177.84(2)
I1' I2 I3 168.68(13)
I4 I3 I2 89.37(2)
I5 I4 I3 177.32(2)
I4 I5 I6 102.66(2)
I7 I6 I5 177.99(2)
C11 S1 C13 103.9(3)
C12 S2 C14 104.3(3)
C13 S3 C15 104.2(3)
C14 S4 C16 103.5(3)
C2 C1 C9 119.3(5)
C2 C1 C11 135.7(6)
C9 C1 C11 104.9(5)
C1 C2 C3 117.9(6)
C4 C3 C2 122.6(6)
C3 C4 C10 120.2(6)
C6 C5 C10 120.6(6)
C5 C6 C7 122.9(6)
C8 C7 C6 117.0(6)
C7 C8 C9 119.6(5)
C7 C8 C12 135.5(5)
C9 C8 C12 104.9(5)
C10 C9 C8 124.0(6)
C10 C9 C1 124.2(6)
C8 C9 C1 111.9(5)
C9 C10 C5 115.9(6)
C9 C10 C4 115.8(6)
C5 C10 C4 128.3(6)
C12 C11 C1 108.7(5)
C12 C11 S1 128.6(4)
C1 C11 S1 122.6(4)
C11 C12 C8 109.6(5)
C11 C12 S2 127.2(4)
C8 C12 S2 123.2(4)
C14 C13 S1 127.3(4)
C14 C13 S3 116.7(4)
S1 C13 S3 116.0(3)
C13 C14 S2 128.3(4)
C13 C14 S4 116.2(4)
S2 C14 S4 115.4(3)

loop_
_geom_bond_atom_site_label_1
_geom_bond_atom_site_label_2
_geom_bond_distance
I1 I2 2.7795(8)
I1' I2 2.789(7)
I2 I3 3.1617(7)
I3 I4 2.9652(7)
I4 I5 2.8811(7)
I5 I6 3.3125(7)
I6 I7 2.7453(7)
S1 C11 1.718(6)
S1 C13 1.742(6)
S2 C12 1.719(6)
S2 C14 1.729(6)
S3 C13 1.750(6)
S3 C15 1.802(7)
S4 C14 1.763(6)
S4 C16 1.804(6)
C1 C2 1.383(8)
C1 C9 1.421(8)
C1 C11 1.468(8)
C2 C3 1.426(9)
C3 C4 1.386(10)
C4 C10 1.441(9)
C5 C6 1.385(10)
C5 C10 1.419(9)
C6 C7 1.418(8)
C7 C8 1.390(8)
C8 C9 1.414(8)
C8 C12 1.461(8)
C9 C10 1.391(8)
C11 C12 1.388(8)
C13 C14 1.371(8)
